data_7151089
loop_
_publ_author_name
'Cockroft, Scott L.'
'Perkins, Julie'
'Zonta, Cristiano'
'Adams, Harry'
'Spey, Sharon E.'
'Low, Caroline M. R.'
'Vinter, Jeremy G.'
'Lawson, Kevin R.'
'Urch, Christopher J.'
'Hunter, Christopher A.'

_publ_section_title
;
 Substituent effects on aromatic stacking interactions.
;
_journal_issue 7
_journal_name_full 'Organic &amp; biomolecular chemistry'
_journal_page_first 1062
_journal_page_last 1080
_journal_paper_doi 10.1039/b617576g
_journal_volume 5
_journal_year 2007
_chemical_formula_sum 'C18 H20 N2 O3'
_chemical_formula_weight 312.36
_chemical_name_systematic
;

?

;
_space_group_IT_number 14
_symmetry_cell_setting monoclinic
_symmetry_space_group_name_Hall '-P 2yn'
_symmetry_space_group_name_H-M 'P 1 21/n 1'
_atom_sites_solution_hydrogens geom
_atom_sites_solution_primary direct
_atom_sites_solution_secondary difmap
_audit_creation_method SHELXL-97
_cell_angle_alpha 90.00
_cell_angle_beta 102.881(9)
_cell_angle_gamma 90.00
_cell_formula_units_Z 4
_cell_length_a 7.123(3)
_cell_length_b 16.792(8)
_cell_length_c 13.785(7)
_cell_measurement_reflns_used 501
_cell_measurement_temperature 150(2)
_cell_measurement_theta_max 50.544
_cell_measurement_theta_min 5.721
_cell_volume 1607.3(13)
_computing_cell_refinement 'Bruker SMART'
_computing_data_collection 'Bruker SMART'
_computing_data_reduction 'Bruker SAINT'
_computing_molecular_graphics 'Bruker SHELXTL'
_computing_publication_material 'Bruker SHELXTL'
_computing_structure_refinement 'SHELXL-97 (Sheldrick, 1997)'
_computing_structure_solution 'SHELXS-97 (Sheldrick, 1990)'
_diffrn_ambient_temperature 150(2)
_diffrn_detector_area_resol_mean 100
_diffrn_measured_fraction_theta_full 0.982
_diffrn_measured_fraction_theta_max 0.944
_diffrn_measurement_device_type 'Bruker SMART1000'
_diffrn_measurement_method '\w scans'
_diffrn_radiation_monochromator graphite
_diffrn_radiation_source 'fine-focus sealed tube'
_diffrn_radiation_type MoK\a
_diffrn_radiation_wavelength 0.71073
_diffrn_reflns_av_R_equivalents 0.2415
_diffrn_reflns_av_sigmaI/netI 0.5909
_diffrn_reflns_limit_h_max 9
_diffrn_reflns_limit_h_min -9
_diffrn_reflns_limit_k_max 21
_diffrn_reflns_limit_k_min -15
_diffrn_reflns_limit_l_max 17
_diffrn_reflns_limit_l_min -13
_diffrn_reflns_number 7085
_diffrn_reflns_theta_full 25.00
_diffrn_reflns_theta_max 27.48
_diffrn_reflns_theta_min 1.94
_diffrn_standards_decay_% 0
_diffrn_standards_number 0
_exptl_absorpt_coefficient_mu 0.089
_exptl_absorpt_correction_T_max 0.9894
_exptl_absorpt_correction_T_min 0.9629
_exptl_absorpt_correction_type multi-scan
_exptl_absorpt_process_details SADABS
_exptl_crystal_colour colourless
_exptl_crystal_density_diffrn 1.291
_exptl_crystal_density_method 'not measured'
_exptl_crystal_description plate
_exptl_crystal_F_000 664
_exptl_crystal_size_max 0.43
_exptl_crystal_size_mid 0.12
_exptl_crystal_size_min 0.12
_refine_diff_density_max 0.254
_refine_diff_density_min -0.289
_refine_diff_density_rms 0.070
_refine_ls_extinction_method none
_refine_ls_goodness_of_fit_ref 0.740
_refine_ls_hydrogen_treatment constr
_refine_ls_matrix_type full
_refine_ls_number_parameters 213
_refine_ls_number_reflns 3478
_refine_ls_number_restraints 0
_refine_ls_restrained_S_all 0.740
_refine_ls_R_factor_all 0.3108
_refine_ls_R_factor_gt 0.0758
_refine_ls_shift/su_max 0.002
_refine_ls_shift/su_mean 0.000
_refine_ls_structure_factor_coef Fsqd
_refine_ls_weighting_details 'calc w=1/[\s^2^(Fo^2^)+(0.0578P)^2^+0.0000P] where P=(Fo^2^+2Fc^2^)/3'
_refine_ls_weighting_scheme calc
_refine_ls_wR_factor_gt 0.1534
_refine_ls_wR_factor_ref 0.2135
_reflns_number_gt 822
_reflns_number_total 3478
_reflns_threshold_expression >2sigma(I)
_cod_data_source_file b617576g.txt
_cod_data_source_block och277m
_cod_depositor_comments
;
The following automatic conversions were performed:
'_symmetry_cell_setting' value 'Monoclinic' changed to 'monoclinic'
according to '/home/saulius/struct/CIF-dictionaries/cif_core.dic'
dictionary named 'cif_core.dic' version 2.4.1 from
2010-06-29.

'_exptl_absorpt_correction_type' value 'MULTI-SCAN' changed
to 'multi-scan' according to
'/home/saulius/struct/CIF-dictionaries/cif_core.dic' dictionary named
'cif_core.dic' version 2.4.1 from
2010-06-29.

'_refine_ls_hydrogen_treatment' value 'CONSTR' changed to
'constr' according to '/home/saulius/struct/CIF-dictionaries/cif_core.dic'
dictionary named 'cif_core.dic' version 2.4.1 from 2010-06-29.

Automatic conversion script
Id: cif_fix_enum 1527 2010-12-29 10:47:43Z saulius 
;
_cod_original_cell_volume 1607.2(13)
_cod_original_sg_symbol_H-M P2(1)/n
_cod_database_code 7151089

loop_
_symmetry_equiv_pos_as_xyz
'x, y, z'
'-x+1/2, y+1/2, -z+1/2'
'-x, -y, -z'
'x-1/2, -y-1/2, z-1/2'

loop_
_atom_site_label
_atom_site_type_symbol
_atom_site_fract_x
_atom_site_fract_y
_atom_site_fract_z
_atom_site_U_iso_or_equiv
_atom_site_adp_type
_atom_site_occupancy
_atom_site_symmetry_multiplicity
_atom_site_calc_flag
_atom_site_refinement_flags
_atom_site_disorder_assembly
_atom_site_disorder_group
N1 N 0.3758(6) 0.3437(3) 0.1512(3) 0.0235(12) Uani 1 1 d . . .
N2 N 0.3609(8) 0.4333(4) 0.6030(4) 0.0367(15) Uani 1 1 d . . .
O1 O 0.0654(5) 0.3105(2) 0.1500(3) 0.0326(11) Uani 1 1 d . . .
O2 O 0.4798(6) 0.3951(3) 0.6655(3) 0.0437(13) Uani 1 1 d . . .
O3 O 0.2736(6) 0.4912(3) 0.6239(3) 0.0496(14) Uani 1 1 d . . .
C1 C 0.2592(7) 0.3593(3) 0.3030(4) 0.0207(14) Uani 1 1 d . . .
C2 C 0.3351(8) 0.3040(3) 0.3808(4) 0.0229(14) Uani 1 1 d . . .
C3 C 0.3715(7) 0.3298(3) 0.4782(4) 0.0233(15) Uani 1 1 d . . .
H3A H 0.4290 0.2952 0.5310 0.028 Uiso 1 1 calc R . .
C4 C 0.3231(8) 0.4066(4) 0.4973(4) 0.0239(14) Uani 1 1 d . . .
C5 C 0.2385(8) 0.4585(3) 0.4254(4) 0.0280(16) Uani 1 1 d . . .
H5A H 0.2014 0.5099 0.4430 0.034 Uiso 1 1 calc R . .
C6 C 0.2067(8) 0.4365(4) 0.3267(4) 0.0260(15) Uani 1 1 d . . .
C7 C 0.2257(8) 0.3339(3) 0.1950(4) 0.0273(16) Uani 1 1 d . . .
C8 C 0.3580(7) 0.3248(4) 0.0467(4) 0.0258(15) Uani 1 1 d . . .
C9 C 0.3260(7) 0.3872(3) -0.0231(4) 0.0210(14) Uani 1 1 d . . .
C10 C 0.3331(8) 0.3706(4) -0.1211(4) 0.0308(16) Uani 1 1 d . . .
H10A H 0.3125 0.4121 -0.1691 0.037 Uiso 1 1 calc R . .
C11 C 0.3697(8) 0.2944(4) -0.1491(4) 0.0304(16) Uani 1 1 d . . .
H11A H 0.3770 0.2839 -0.2159 0.036 Uiso 1 1 calc R . .
C12 C 0.3958(7) 0.2335(4) -0.0807(4) 0.0299(16) Uani 1 1 d . . .
H12A H 0.4157 0.1808 -0.1014 0.036 Uiso 1 1 calc R . .
C13 C 0.3935(7) 0.2479(4) 0.0185(4) 0.0255(15) Uani 1 1 d . . .
C14 C 0.4296(8) 0.1815(3) 0.0938(4) 0.0339(16) Uani 1 1 d . . .
H14A H 0.5348 0.1966 0.1497 0.051 Uiso 1 1 calc R . .
H14B H 0.4650 0.1330 0.0626 0.051 Uiso 1 1 calc R . .
H14C H 0.3126 0.1717 0.1182 0.051 Uiso 1 1 calc R . .
C15 C 0.2710(8) 0.4690(3) 0.0069(4) 0.0354(17) Uani 1 1 d . . .
H15A H 0.2619 0.5058 -0.0492 0.053 Uiso 1 1 calc R . .
H15B H 0.3693 0.4881 0.0637 0.053 Uiso 1 1 calc R . .
H15C H 0.1463 0.4662 0.0256 0.053 Uiso 1 1 calc R . .
C16 C 0.5663(7) 0.3724(4) 0.2039(4) 0.0303(16) Uani 1 1 d . . .
H16A H 0.5762 0.4297 0.1923 0.045 Uiso 1 1 calc R . .
H16B H 0.6665 0.3442 0.1791 0.045 Uiso 1 1 calc R . .
H16C H 0.5830 0.3625 0.2754 0.045 Uiso 1 1 calc R . .
C17 C 0.3741(8) 0.2189(3) 0.3569(4) 0.0315(16) Uani 1 1 d . . .
H17A H 0.4728 0.2175 0.3176 0.047 Uiso 1 1 calc R . .
H17B H 0.2553 0.1946 0.3188 0.047 Uiso 1 1 calc R . .
H17C H 0.4194 0.1892 0.4189 0.047 Uiso 1 1 calc R . .
C18 C 0.1184(9) 0.4948(4) 0.2449(4) 0.0363(17) Uani 1 1 d . . .
H18A H 0.0660 0.5406 0.2741 0.054 Uiso 1 1 calc R . .
H18B H 0.0147 0.4684 0.1970 0.054 Uiso 1 1 calc R . .
H18C H 0.2175 0.5130 0.2108 0.054 Uiso 1 1 calc R . .

loop_
_atom_site_aniso_label
_atom_site_aniso_U_11
_atom_site_aniso_U_22
_atom_site_aniso_U_33
_atom_site_aniso_U_23
_atom_site_aniso_U_13
_atom_site_aniso_U_12
N1 0.023(3) 0.030(3) 0.017(3) 0.003(2) 0.004(2) 0.003(2)
N2 0.045(4) 0.043(4) 0.025(3) -0.006(3) 0.015(3) -0.014(3)
O1 0.025(2) 0.043(3) 0.028(2) -0.007(2) 0.0042(19) -0.003(2)
O2 0.058(3) 0.053(3) 0.018(2) 0.004(2) 0.003(2) -0.005(3)
O3 0.060(3) 0.048(3) 0.039(3) -0.022(3) 0.007(2) 0.010(3)
C1 0.018(3) 0.026(4) 0.020(3) -0.004(3) 0.007(2) -0.001(3)
C2 0.020(3) 0.021(4) 0.028(3) 0.005(3) 0.009(3) 0.007(3)
C3 0.016(3) 0.031(4) 0.022(3) 0.005(3) 0.003(2) -0.003(3)
C4 0.024(3) 0.025(4) 0.023(3) 0.003(3) 0.005(3) -0.006(3)
C5 0.031(4) 0.025(4) 0.030(4) -0.007(3) 0.011(3) -0.008(3)
C6 0.027(3) 0.025(4) 0.025(3) 0.007(3) 0.005(3) -0.001(3)
C7 0.020(3) 0.031(4) 0.026(3) -0.003(3) -0.004(3) 0.010(3)
C8 0.019(3) 0.035(4) 0.023(3) -0.006(3) 0.002(3) -0.008(3)
C9 0.011(3) 0.021(4) 0.030(3) 0.004(3) 0.001(2) -0.001(3)
C10 0.031(4) 0.034(5) 0.026(4) 0.003(3) 0.004(3) -0.005(3)
C11 0.025(3) 0.041(5) 0.024(3) 0.000(3) 0.004(3) -0.003(3)
C12 0.019(3) 0.036(5) 0.035(4) -0.012(3) 0.007(3) -0.003(3)
C13 0.019(3) 0.032(4) 0.025(3) 0.001(3) 0.003(3) -0.003(3)
C14 0.032(4) 0.024(4) 0.046(4) -0.009(3) 0.009(3) 0.002(3)
C15 0.039(4) 0.039(5) 0.027(4) 0.002(3) 0.004(3) 0.002(3)
C16 0.025(3) 0.041(5) 0.024(3) 0.000(3) 0.003(3) -0.006(3)
C17 0.035(4) 0.029(4) 0.029(4) 0.000(3) 0.002(3) 0.000(3)
C18 0.055(4) 0.029(4) 0.026(4) 0.007(3) 0.011(3) 0.014(4)

loop_
_atom_type_symbol
_atom_type_description
_atom_type_scat_dispersion_real
_atom_type_scat_dispersion_imag
_atom_type_scat_source
C C 0.0033 0.0016 'International Tables Vol C Tables 4.2.6.8 and 6.1.1.4'
H H 0.0000 0.0000 'International Tables Vol C Tables 4.2.6.8 and 6.1.1.4'
N N 0.0061 0.0033 'International Tables Vol C Tables 4.2.6.8 and 6.1.1.4'
O O 0.0106 0.0060 'International Tables Vol C Tables 4.2.6.8 and 6.1.1.4'

loop_
_geom_angle_atom_site_label_1
_geom_angle_atom_site_label_2
_geom_angle_atom_site_label_3
_geom_angle
_geom_angle_site_symmetry_1
_geom_angle_site_symmetry_3
_geom_angle_publ_flag
C7 N1 C8 121.0(4) . . ?
C7 N1 C16 123.7(4) . . ?
C8 N1 C16 115.3(4) . . ?
O3 N2 O2 123.4(5) . . ?
O3 N2 C4 118.6(6) . . ?
O2 N2 C4 118.0(6) . . ?
C6 C1 C2 120.0(5) . . ?
C6 C1 C7 119.7(5) . . ?
C2 C1 C7 120.2(5) . . ?
C3 C2 C1 118.9(5) . . ?
C3 C2 C17 120.5(5) . . ?
C1 C2 C17 120.7(5) . . ?
C4 C3 C2 118.7(5) . . ?
C4 C3 H3A 120.6 . . ?
C2 C3 H3A 120.6 . . ?
C5 C4 C3 123.5(5) . . ?
C5 C4 N2 118.4(6) . . ?
C3 C4 N2 118.1(5) . . ?
C4 C5 C6 119.8(6) . . ?
C4 C5 H5A 120.1 . . ?
C6 C5 H5A 120.1 . . ?
C5 C6 C1 118.8(5) . . ?
C5 C6 C18 120.6(6) . . ?
C1 C6 C18 120.6(5) . . ?
O1 C7 N1 123.3(5) . . ?
O1 C7 C1 120.6(5) . . ?
N1 C7 C1 116.0(5) . . ?
C13 C8 C9 121.0(5) . . ?
C13 C8 N1 119.9(5) . . ?
C9 C8 N1 118.7(5) . . ?
C10 C9 C8 118.6(5) . . ?
C10 C9 C15 121.1(5) . . ?
C8 C9 C15 120.2(5) . . ?
C11 C10 C9 120.6(6) . . ?
C11 C10 H10A 119.7 . . ?
C9 C10 H10A 119.7 . . ?
C12 C11 C10 120.2(5) . . ?
C12 C11 H11A 119.9 . . ?
C10 C11 H11A 119.9 . . ?
C11 C12 C13 121.0(6) . . ?
C11 C12 H12A 119.5 . . ?
C13 C12 H12A 119.5 . . ?
C8 C13 C12 118.6(6) . . ?
C8 C13 C14 120.7(5) . . ?
C12 C13 C14 120.7(6) . . ?
C13 C14 H14A 109.5 . . ?
C13 C14 H14B 109.5 . . ?
H14A C14 H14B 109.5 . . ?
C13 C14 H14C 109.5 . . ?
H14A C14 H14C 109.5 . . ?
H14B C14 H14C 109.5 . . ?
C9 C15 H15A 109.5 . . ?
C9 C15 H15B 109.5 . . ?
H15A C15 H15B 109.5 . . ?
C9 C15 H15C 109.5 . . ?
H15A C15 H15C 109.5 . . ?
H15B C15 H15C 109.5 . . ?
N1 C16 H16A 109.5 . . ?
N1 C16 H16B 109.5 . . ?
H16A C16 H16B 109.5 . . ?
N1 C16 H16C 109.5 . . ?
H16A C16 H16C 109.5 . . ?
H16B C16 H16C 109.5 . . ?
C2 C17 H17A 109.5 . . ?
C2 C17 H17B 109.5 . . ?
H17A C17 H17B 109.5 . . ?
C2 C17 H17C 109.5 . . ?
H17A C17 H17C 109.5 . . ?
H17B C17 H17C 109.5 . . ?
C6 C18 H18A 109.5 . . ?
C6 C18 H18B 109.5 . . ?
H18A C18 H18B 109.5 . . ?
C6 C18 H18C 109.5 . . ?
H18A C18 H18C 109.5 . . ?
H18B C18 H18C 109.5 . . ?

loop_
_geom_bond_atom_site_label_1
_geom_bond_atom_site_label_2
_geom_bond_distance
_geom_bond_site_symmetry_2
_geom_bond_publ_flag
N1 C7 1.350(7) . ?
N1 C8 1.453(6) . ?
N1 C16 1.470(6) . ?
N2 O3 1.223(6) . ?
N2 O2 1.243(6) . ?
N2 C4 1.490(7) . ?
O1 C7 1.236(6) . ?
C1 C6 1.408(7) . ?
C1 C2 1.431(7) . ?
C1 C7 1.515(7) . ?
C2 C3 1.379(7) . ?
C2 C17 1.506(7) . ?
C3 C4 1.376(7) . ?
C3 H3A 0.9500 . ?
C4 C5 1.356(7) . ?
C5 C6 1.380(7) . ?
C5 H5A 0.9500 . ?
C6 C18 1.520(7) . ?
C8 C13 1.387(7) . ?
C8 C9 1.406(7) . ?
C9 C10 1.391(7) . ?
C9 C15 1.511(7) . ?
C10 C11 1.378(8) . ?
C10 H10A 0.9500 . ?
C11 C12 1.375(7) . ?
C11 H11A 0.9500 . ?
C12 C13 1.392(7) . ?
C12 H12A 0.9500 . ?
C13 C14 1.506(7) . ?
C14 H14A 0.9800 . ?
C14 H14B 0.9800 . ?
C14 H14C 0.9800 . ?
C15 H15A 0.9800 . ?
C15 H15B 0.9800 . ?
C15 H15C 0.9800 . ?
C16 H16A 0.9800 . ?
C16 H16B 0.9800 . ?
C16 H16C 0.9800 . ?
C17 H17A 0.9800 . ?
C17 H17B 0.9800 . ?
C17 H17C 0.9800 . ?
C18 H18A 0.9800 . ?
C18 H18B 0.9800 . ?
C18 H18C 0.9800 . ?

loop_
_cod_related_entry_id
_cod_related_entry_database
_cod_related_entry_code
1 ChemSpider 17274017
